data_7134237
loop_
_publ_author_name
'Wellnitz, Tim'
'W\"ust, Leonie'
'Braunschweig, Holger'
'Hering-Junghans, Christian'

_publ_section_title
;
 A BNAlP-Heterocycle
;
_journal_name_full 'Chemical Communications'
_journal_paper_doi 10.1039/D5CC00308C
_journal_year 2025
_chemical_formula_moiety '2(C48 H70 Al B N P), C5 H12'
_chemical_formula_sum 'C101 H152 Al2 B2 N2 P2'
_chemical_formula_weight 1531.76
_space_group_crystal_system triclinic
_space_group_IT_number 2
_space_group_name_Hall '-P 1'
_space_group_name_H-M_alt 'P -1'
_atom_sites_solution_hydrogens geom
_atom_sites_solution_primary dual
_atom_sites_solution_secondary difmap
_audit_creation_date 2024-09-27
_audit_creation_method 'CIF-fill 1.5e (K.Radacki, 2005-23)'
_audit_update_record
;
2025-01-16 deposited with the CCDC.	2025-02-05 downloaded from the CCDC.
;
_cell_angle_alpha 88.332(2)
_cell_angle_beta 80.801(2)
_cell_angle_gamma 84.137(2)
_cell_formula_units_Z 1
_cell_length_a 10.6564(2)
_cell_length_b 10.7517(2)
_cell_length_c 20.7177(5)
_cell_measurement_reflns_used 23543
_cell_measurement_temperature 100(2)
_cell_measurement_theta_max 74.6060
_cell_measurement_theta_min 4.1160
_cell_volume 2330.74(8)
_computing_cell_refinement 'CrysAlisPro 1.171.42.30a (Rigaku OD, 2021)'
_computing_data_collection 'CrysAlisPro 1.171.42.30a (Rigaku OD, 2021)'
_computing_data_reduction 'CrysAlisPro 1.171.42.30a (Rigaku OD, 2021)'
_computing_molecular_graphics 'ShelXLe (Huebschle et all, 2011)'
_computing_publication_material 'SHELXL-2018/3 (Sheldrick, 2018)'
_computing_structure_refinement 'SHELXL-2018/3 (Sheldrick, 2018)'
_computing_structure_solution 'SHELXT 2014/5 (Sheldrick, 2014)''
_diffrn_ambient_environment N~2~
_diffrn_ambient_temperature 100(2)
_diffrn_detector HPA
_diffrn_detector_area_resol_mean 10.0
_diffrn_detector_type 'HyPix Arc150'
_diffrn_measured_fraction_theta_full 0.992
_diffrn_measured_fraction_theta_max 0.960
_diffrn_measurement_details
;
 List of Runs (angles in degrees, time in seconds):
 --------------------------------------------------------------------------
  1  \w   -125.00 -91.00   0.50    0.42    --  -79.50 -61.00 -77.59   68
  2  \w   -125.00 -91.00   0.50    0.42    --  -79.50 -60.00 -18.02   68
  3  \w   -127.00 -92.00   0.50    0.42    --  -79.50 -55.00  73.44   70
  4  \w   -129.00 -93.00   0.50    0.42    --  -79.50 -48.00  36.98   72
  5  \w   -128.00 -93.00   0.50    0.42    --  -79.50 -49.00-150.75   70
  6  \w   -110.00 -31.00   0.50    0.42    --  -60.07 -15.00  90.00  158
  7  \w   -127.00 -92.00   0.50    0.42    --  -79.50 -55.00 142.06   70
  8  \w   -103.00 -68.00   0.50    0.42    --  -54.00 -50.00 125.06   70
  9  \w   -101.00 -61.00   0.50    0.42    --  -50.00 -39.00  66.67   80
 10  \w    -54.00 -26.00   0.50    0.42    --  -14.00 -59.00 119.22   56
 11  \w    -82.00 -47.00   0.50    0.42    --  -34.00 -52.00 -15.75   70
 12  \w    -95.00 -60.00   0.50    0.42    --  -46.00 -48.00  24.48   70
 13  \w    -98.00 -63.00   0.50    0.42    --  -50.00 -51.00 -43.62   70
 14  \w   -100.00 -63.00   0.50    0.42    --  -50.00 -45.00 -91.53   74
 15  \w    -95.00 -60.00   0.50    0.42    --  -46.00 -48.00-152.21   70
 16  \w    -54.00 -26.00   0.50    0.42    --  -14.00 -58.00-157.01   56
 17  \w     46.00 133.00   0.50    0.42    --   82.23  15.00 -60.00  174
 18  \w     97.00 136.00   0.50    0.42    --   85.25  40.00-152.81   78
 19  \w     46.00 133.00   0.50    0.42    --   82.23  15.00-180.00  174
 20  \w     46.00 133.00   0.50    0.42    --   82.23  15.00  30.00  174
 21  \w     98.00 136.00   0.50    0.42    --   85.25  43.00 -30.07   76
 22  \w     98.00 135.00   0.50    0.42    --   85.25  45.00 171.67   74
 23  \w     46.00 133.00   0.50    0.42    --   82.23  15.00  90.00  174
 24  \w     20.00  86.00   0.50    0.42    --   58.47-126.00-120.00  132
 25  \w     40.00  90.00   0.50    0.42    --   82.23 -95.00-120.00  100
 26  \w     41.00  93.00   0.50    0.42    --   85.25-102.00 -27.67  104
 27  \w     40.00  90.00   0.50    0.42    --   82.23 -95.00 -90.00  100
 28  \w     40.00  90.00   0.50    0.42    --   82.23 -95.00  30.00  100
 29  \w     40.00  90.00   0.50    0.42    --   82.23 -95.00  60.00  100
 30  \w     40.00  90.00   0.50    0.42    --   82.23 -95.00 120.00  100
 31  \w     40.00  90.00   0.50    0.42    --   82.23 -95.00   0.00  100
 32  \w     40.00  90.00   0.50    0.42    --   82.23 -95.00-180.00  100
 33  \w     40.00  90.00   0.50    0.42    --   82.23 -95.00-150.00  100
 34  \w     40.00  90.00   0.50    0.42    --   82.23 -95.00 -60.00  100
 35  \w     16.00  66.00   0.50    0.42    --   58.47 -95.00  90.00  100
 36  \w    105.00 131.00   0.50    0.42    --   85.25 110.00 157.69   52
 37  \w     40.00  90.00   0.50    0.42    --   82.23 -95.00 150.00  100
 38  \w     40.00  90.00   0.50    0.42    --   82.23 -95.00  90.00  100
 39  \w   -102.00 -32.00   0.50    0.42    --  -79.50 131.00 122.70  140
 40  \w    -97.00 -33.00   0.50    0.42    --  -79.50 116.00 138.32  128
 41  \w    -97.00 -33.00   0.50    0.42    --  -79.50 115.00 122.13  128
 42  \w    -97.00 -32.00   0.50    0.42    --  -78.00 114.00-100.07  130
 43  \w    -97.00 -33.00   0.50    0.42    --  -79.50 116.00-164.22  128
 44  \w    -97.00 -33.00   0.50    0.42    --  -79.50 115.00 -14.89  128
 45  \w    -97.00 -33.00   0.50    0.42    --  -79.50 115.00   3.91  128
 46  \w    -97.00 -33.00   0.50    0.42    --  -79.50 116.00  66.97  128
 47  \w   -126.00 -96.00   0.50    0.42    --  -79.50-116.00 176.26   60
 48  \w   -125.00 -97.00   0.50    0.42    --  -79.50-113.00 -22.30   56
;
_diffrn_measurement_device 'four-circle diffractometer'
_diffrn_measurement_device_type 'Rigaku XtaLAB Synergy-R'
_diffrn_measurement_method '\w scans'
_diffrn_orient_matrix_type
;
 CrysAlisPro convention (1999,Acta A55,543-557)
;
_diffrn_orient_matrix_UB_11 -0.0224203000
_diffrn_orient_matrix_UB_12 -0.0830309000
_diffrn_orient_matrix_UB_13 0.0618151000
_diffrn_orient_matrix_UB_21 -0.1399220000
_diffrn_orient_matrix_UB_22 -0.0051166000
_diffrn_orient_matrix_UB_23 -0.0093382000
_diffrn_orient_matrix_UB_31 0.0397279000
_diffrn_orient_matrix_UB_32 -0.1176031000
_diffrn_orient_matrix_UB_33 -0.0420362000
_diffrn_radiation_monochromator 'multi-layer mirror'
_diffrn_radiation_probe x-ray
_diffrn_radiation_type CuK\a
_diffrn_radiation_wavelength 1.54184
_diffrn_radiation_xray_symbol K-L~2,3~
_diffrn_reflns_av_R_equivalents 0.0278
_diffrn_reflns_av_unetI/netI 0.0209
_diffrn_reflns_Laue_measured_fraction_full 0.992
_diffrn_reflns_Laue_measured_fraction_max 0.960
_diffrn_reflns_limit_h_max 13
_diffrn_reflns_limit_h_min -13
_diffrn_reflns_limit_k_max 12
_diffrn_reflns_limit_k_min -13
_diffrn_reflns_limit_l_max 25
_diffrn_reflns_limit_l_min -25
_diffrn_reflns_number 46152
_diffrn_reflns_point_group_measured_fraction_full 0.992
_diffrn_reflns_point_group_measured_fraction_max 0.960
_diffrn_reflns_theta_full 67.684
_diffrn_reflns_theta_max 75.165
_diffrn_reflns_theta_min 4.134
_diffrn_source 'rotating-anode X-ray tube'
_diffrn_source_type 'PhotonJet-R X-ray Source'
_exptl_absorpt_coefficient_mu 0.936
_exptl_absorpt_correction_T_max 1.000
_exptl_absorpt_correction_T_min 0.659
_exptl_absorpt_correction_type gaussian
_exptl_absorpt_process_details
;
 CrysAlisPro 1.171.42.30a (Rigaku Oxford Diffraction, 2021) Numerical 
 absorption correction based on gaussian integration over a multifaceted 
 crystal model Empirical absorption correction using spherical harmonics, 
 implemented in SCALE3 ABSPACK scaling algorithm.
;
_exptl_crystal_colour 'clear colourless'
_exptl_crystal_density_diffrn 1.091
_exptl_crystal_description block
_exptl_crystal_F_000 838
_exptl_crystal_preparation
;
 For data collection the crystal was immersed in a film of perfluoropolyether 
 oil, mounted on a polyimide loop and transferred to stream of cold nitrogen 
 (Oxford Cryostream 800).
;
_exptl_crystal_size_max 0.260
_exptl_crystal_size_mid 0.100
_exptl_crystal_size_min 0.070
_refine_diff_density_max 0.437
_refine_diff_density_min -0.274
_refine_diff_density_rms 0.041
_refine_ls_extinction_method none
_refine_ls_goodness_of_fit_ref 1.051
_refine_ls_hydrogen_treatment constr
_refine_ls_matrix_type full
_refine_ls_number_parameters 535
_refine_ls_number_reflns 9235
_refine_ls_number_restraints 7
_refine_ls_restrained_S_all 1.051
_refine_ls_R_factor_all 0.0399
_refine_ls_R_factor_gt 0.0360
_refine_ls_shift/su_max 0.001
_refine_ls_shift/su_mean 0.000
_refine_ls_structure_factor_coef Fsqd
_refine_ls_weighting_details
;
 w=1/[\s^2^(Fo^2^)+(0.0505P)^2^+0.9076P] where P=(Fo^2^+2Fc^2^)/3
;
_refine_ls_weighting_scheme calc
_refine_ls_wR_factor_gt 0.0964
_refine_ls_wR_factor_ref 0.0989
_reflns_Friedel_coverage 0.000
_reflns_number_gt 8334
_reflns_number_total 9235
_reflns_threshold_expression 'I > 2\s(I)'
_cod_data_source_file d5cc00308c3.cif
_cod_data_source_block LeWu008_TiWe_refine2_a_cmpd2
_cod_database_code 7134237
_shelx_shelxl_version_number 2018/3
_shelx_space_group_comment
;
 The symmetry employed for this shelxl refinement is uniquely defined by the 
 following loop, which should always be used as a source of symmetry 
 information in preference to the above space-group names. They are only 
 intended as comments.
;
_shelx_estimated_absorpt_t_min 0.793
_shelx_estimated_absorpt_t_max 0.937

loop_
_space_group_symop_operation_xyz
'x, y, z'
'-x, -y, -z'

loop_
_atom_site_label
_atom_site_type_symbol
_atom_site_fract_x
_atom_site_fract_y
_atom_site_fract_z
_atom_site_U_iso_or_equiv
_atom_site_adp_type
_atom_site_occupancy
_atom_site_site_symmetry_order
_atom_site_calc_flag
_atom_site_refinement_flags_posn
_atom_site_refinement_flags_adp
_atom_site_refinement_flags_occupancy
_atom_site_disorder_assembly
_atom_site_disorder_group
B1_1 B 0.34692(13) 0.23324(13) 0.86456(7) 0.0163(3) Uani 1 1 d . . . . .
N1_1 N 0.30725(9) 0.11060(9) 0.87482(5) 0.0169(2) Uani 1 1 d . . . . .
P1_1 P 0.41573(3) 0.25454(3) 0.76945(2) 0.01565(8) Uani 1 1 d . . . . .
Al1_1 Al 0.38637(3) 0.04479(3) 0.79391(2) 0.01657(9) Uani 1 1 d . . . . .
C1_2 C 0.38895(12) 0.33480(11) 0.91187(6) 0.0188(2) Uani 1 1 d . . . . .
C2_2 C 0.39097(13) 0.46378(12) 0.87774(6) 0.0225(3) Uani 1 1 d . . . . .
H2A_2 H 0.453905 0.458200 0.837631 0.034 Uiso 1 1 calc R U . . .
H2B_2 H 0.414096 0.524507 0.907078 0.034 Uiso 1 1 calc R U . . .
H2C_2 H 0.306183 0.490778 0.866773 0.034 Uiso 1 1 calc R U . . .
C3_2 C 0.31922(15) 0.35783(13) 0.98217(6) 0.0267(3) Uani 1 1 d . . . . .
H3A_2 H 0.321225 0.278991 1.007116 0.040 Uiso 1 1 calc R U . . .
H3B_2 H 0.230316 0.390544 0.981041 0.040 Uiso 1 1 calc R U . . .
H3C_2 H 0.361762 0.418622 1.003096 0.040 Uiso 1 1 calc R U . . .
C4_2 C 0.52962(13) 0.28725(13) 0.91675(7) 0.0248(3) Uani 1 1 d . . . . .
H4A_2 H 0.532100 0.207816 0.941161 0.037 Uiso 1 1 calc R U . . .
H4B_2 H 0.567447 0.349127 0.939472 0.037 Uiso 1 1 calc R U . . .
H4C_2 H 0.578153 0.274775 0.872700 0.037 Uiso 1 1 calc R U . . .
C1_3 C 0.24624(12) 0.05231(11) 0.93662(6) 0.0186(2) Uani 1 1 d . . . . .
C2_3 C 0.13049(13) 0.13782(13) 0.96851(7) 0.0251(3) Uani 1 1 d . . . . .
H2A_3 H 0.094142 0.100760 1.010228 0.038 Uiso 1 1 calc R U . . .
H2B_3 H 0.065975 0.147516 0.939433 0.038 Uiso 1 1 calc R U . . .
H2C_3 H 0.157297 0.219889 0.976254 0.038 Uiso 1 1 calc R U . . .
C3_3 C 0.34130(13) 0.02150(12) 0.98421(6) 0.0216(3) Uani 1 1 d . . . . .
H3A_3 H 0.298345 -0.017392 1.023932 0.032 Uiso 1 1 calc R U . . .
H3B_3 H 0.374020 0.098567 0.995581 0.032 Uiso 1 1 calc R U . . .
H3C_3 H 0.412438 -0.036419 0.963590 0.032 Uiso 1 1 calc R U . . .
C4_3 C 0.19589(13) -0.06931(13) 0.92058(7) 0.0247(3) Uani 1 1 d . . . . .
H4A_3 H 0.153720 -0.106929 0.960891 0.037 Uiso 1 1 calc R U . . .
H4B_3 H 0.267214 -0.127444 0.900352 0.037 Uiso 1 1 calc R U . . .
H4C_3 H 0.134427 -0.051573 0.890214 0.037 Uiso 1 1 calc R U . . .
C1_4 C 0.40752(12) -0.15979(11) 0.77302(6) 0.0188(2) Uani 1 1 d . . . . .
C2_4 C 0.50261(12) -0.13788(11) 0.81145(6) 0.0194(2) Uani 1 1 d . . . . .
C3_4 C 0.58742(12) -0.05818(12) 0.77444(7) 0.0208(3) Uani 1 1 d . . . . .
C4_4 C 0.55035(12) -0.03757(11) 0.71196(6) 0.0210(3) Uani 1 1 d . . . . .
C5_4 C 0.43808(12) -0.09687(11) 0.71119(6) 0.0201(3) Uani 1 1 d . . . . .
C6_4 C 0.31302(13) -0.25557(12) 0.78637(6) 0.0227(3) Uani 1 1 d . . . . .
H6A_4 H 0.342455 -0.327985 0.758323 0.034 Uiso 1 1 calc R U . . .
H6B_4 H 0.229579 -0.218981 0.777144 0.034 Uiso 1 1 calc R U . . .
H6C_4 H 0.305382 -0.282221 0.832354 0.034 Uiso 1 1 calc R U . . .
C7_4 C 0.52844(13) -0.20652(13) 0.87275(7) 0.0245(3) Uani 1 1 d . . . . .
H7A_4 H 0.583407 -0.283986 0.861305 0.037 Uiso 1 1 calc R U . . .
H7B_4 H 0.447537 -0.226630 0.898590 0.037 Uiso 1 1 calc R U . . .
H7C_4 H 0.571273 -0.153804 0.898422 0.037 Uiso 1 1 calc R U . . .
C8_4 C 0.70134(13) -0.01064(14) 0.79629(8) 0.0301(3) Uani 1 1 d . . . . .
H8A_4 H 0.775970 -0.071883 0.785571 0.045 Uiso 1 1 calc R U . . .
H8B_4 H 0.683994 0.002121 0.843653 0.045 Uiso 1 1 calc R U . . .
H8C_4 H 0.718402 0.068862 0.773912 0.045 Uiso 1 1 calc R U . . .
C9_4 C 0.61665(14) 0.03788(13) 0.65764(7) 0.0286(3) Uani 1 1 d . . . . .
H9A_4 H 0.603570 0.006285 0.615561 0.043 Uiso 1 1 calc R U . . .
H9B_4 H 0.708280 0.031153 0.659850 0.043 Uiso 1 1 calc R U . . .
H9C_4 H 0.581587 0.125658 0.661871 0.043 Uiso 1 1 calc R U . . .
C10_4 C 0.37247(14) -0.11010(14) 0.65319(7) 0.0286(3) Uani 1 1 d . . . . .
H10A_4 H 0.436265 -0.135191 0.615129 0.043 Uiso 1 1 calc R U . . .
H10B_4 H 0.325934 -0.029912 0.643837 0.043 Uiso 1 1 calc R U . . .
H10C_4 H 0.312347 -0.173832 0.662739 0.043 Uiso 1 1 calc R U . . .
C1_5 C 0.31070(11) 0.36753(11) 0.72649(6) 0.0160(2) Uani 1 1 d . . . . .
C2_5 C 0.37758(12) 0.42527(11) 0.66984(6) 0.0175(2) Uani 1 1 d . . . . .
C3_5 C 0.31956(13) 0.52752(12) 0.63893(6) 0.0207(3) Uani 1 1 d . . . . .
H3_5 H 0.368246 0.568480 0.603712 0.025 Uiso 1 1 calc R U . . .
C4_5 C 0.19281(13) 0.57050(12) 0.65845(6) 0.0228(3) Uani 1 1 d . . . . .
H4_5 H 0.154092 0.640189 0.637142 0.027 Uiso 1 1 calc R U . . .
C5_5 C 0.12399(12) 0.50953(12) 0.70970(6) 0.0214(3) Uani 1 1 d . . . . .
H5_5 H 0.035424 0.534953 0.721465 0.026 Uiso 1 1 calc R U . . .
C6_5 C 0.17975(12) 0.41130(11) 0.74519(6) 0.0176(2) Uani 1 1 d . . . . .
C1_6 C 0.50675(12) 0.37647(11) 0.63389(6) 0.0188(2) Uani 1 1 d . . . . .
C2_6 C 0.62164(12) 0.40730(12) 0.65161(6) 0.0207(3) Uani 1 1 d . . . . .
C3_6 C 0.73703(13) 0.36814(13) 0.61218(7) 0.0260(3) Uani 1 1 d . . . . .
H3_6 H 0.815019 0.387800 0.624196 0.031 Uiso 1 1 calc R U . . .
C4_6 C 0.73961(14) 0.30112(13) 0.55585(7) 0.0298(3) Uani 1 1 d . . . . .
H4_6 H 0.818903 0.274126 0.529814 0.036 Uiso 1 1 calc R U . . .
C5_6 C 0.62637(14) 0.27363(13) 0.53763(7) 0.0276(3) Uani 1 1 d . . . . .
H5_6 H 0.628734 0.228807 0.498541 0.033 Uiso 1 1 calc R U . . .
C6_6 C 0.50869(13) 0.31036(12) 0.57548(6) 0.0224(3) Uani 1 1 d . . . . .
C1_7 C 0.08466(11) 0.35983(12) 0.79866(6) 0.0182(2) Uani 1 1 d . . . . .
C2_7 C 0.04282(12) 0.24055(12) 0.79140(6) 0.0195(3) Uani 1 1 d . . . . .
C3_7 C -0.05755(12) 0.20122(12) 0.83633(7) 0.0223(3) Uani 1 1 d . . . . .
H3_7 H -0.084741 0.120870 0.831983 0.027 Uiso 1 1 calc R U . . .
C4_7 C -0.11847(12) 0.27683(13) 0.88718(7) 0.0236(3) Uani 1 1 d . . . . .
H4_7 H -0.185852 0.247907 0.917767 0.028 Uiso 1 1 calc R U . . .
C5_7 C -0.08086(12) 0.39442(12) 0.89324(6) 0.0219(3) Uani 1 1 d . . . . .
H5_7 H -0.123546 0.446234 0.927991 0.026 Uiso 1 1 calc R U . . .
C6_7 C 0.01886(12) 0.43890(12) 0.84926(6) 0.0190(2) Uani 1 1 d . . . . .
C1_8 C 0.62267(12) 0.48805(12) 0.71049(6) 0.0216(3) Uani 1 1 d . . . . .
H1_8 H 0.535230 0.493229 0.736966 0.026 Uiso 1 1 calc R U . . .
C2_8 C 0.65073(15) 0.62133(13) 0.68890(7) 0.0314(3) Uani 1 1 d . . . . .
H2A_8 H 0.649770 0.672054 0.727553 0.047 Uiso 1 1 calc R U . . .
H2B_8 H 0.585392 0.658193 0.663773 0.047 Uiso 1 1 calc R U . . .
H2C_8 H 0.734959 0.618942 0.661583 0.047 Uiso 1 1 calc R U . . .
C3_8 C 0.71691(14) 0.43188(14) 0.75443(7) 0.0295(3) Uani 1 1 d . . . . .
H3A_8 H 0.705909 0.480563 0.794556 0.044 Uiso 1 1 calc R U . . .
H3B_8 H 0.804424 0.433965 0.731308 0.044 Uiso 1 1 calc R U . . .
H3C_8 H 0.700809 0.345128 0.765586 0.044 Uiso 1 1 calc R U . . .
C1_9 C 0.38666(14) 0.28094(13) 0.55194(7) 0.0272(3) Uani 1 1 d . . . . .
H1_9 H 0.314275 0.295844 0.588900 0.033 Uiso 1 1 calc R U . . .
C2_9 C 0.3576(2) 0.36564(16) 0.49495(9) 0.0468(4) Uani 1 1 d . . . . .
H2A_9 H 0.278198 0.345235 0.481346 0.070 Uiso 1 1 calc R U . . .
H2B_9 H 0.427865 0.353128 0.458264 0.070 Uiso 1 1 calc R U . . .
H2C_9 H 0.347861 0.453100 0.508538 0.070 Uiso 1 1 calc R U . . .
C3_9 C 0.39283(19) 0.14492(15) 0.53085(9) 0.0419(4) Uani 1 1 d . . . . .
H3A_9 H 0.307898 0.126351 0.523866 0.063 Uiso 1 1 calc R U . . .
H3B_9 H 0.421352 0.089237 0.565065 0.063 Uiso 1 1 calc R U . . .
H3C_9 H 0.453192 0.132080 0.490103 0.063 Uiso 1 1 calc R U . . .
C1_10 C 0.09602(12) 0.16133(12) 0.73174(6) 0.0221(3) Uani 1 1 d . . . . .
H1_10 H 0.189614 0.170059 0.721005 0.027 Uiso 1 1 calc R U . . .
C2_10 C 0.03426(16) 0.20917(14) 0.67255(7) 0.0317(3) Uani 1 1 d . . . . .
H2A_10 H 0.074416 0.161311 0.633841 0.048 Uiso 1 1 calc R U . . .
H2B_10 H 0.046174 0.297862 0.664830 0.048 Uiso 1 1 calc R U . . .
H2C_10 H -0.057256 0.198893 0.681175 0.048 Uiso 1 1 calc R U . . .
C3_10 C 0.07955(14) 0.02199(13) 0.74261(7) 0.0276(3) Uani 1 1 d . . . . .
H3A_10 H 0.123078 -0.024746 0.704140 0.041 Uiso 1 1 calc R U . . .
H3B_10 H -0.011586 0.010003 0.749476 0.041 Uiso 1 1 calc R U . . .
H3C_10 H 0.116629 -0.008412 0.781168 0.041 Uiso 1 1 calc R U . . .
C1_11 C 0.04377(12) 0.57512(12) 0.85642(6) 0.0215(3) Uani 1 1 d . . . . .
H1_11 H 0.122396 0.591236 0.825207 0.026 Uiso 1 1 calc R U . . .
C2_11 C -0.06799(14) 0.66567(13) 0.83904(8) 0.0299(3) Uani 1 1 d . . . . .
H2A_11 H -0.047110 0.752004 0.841057 0.045 Uiso 1 1 calc R U . . .
H2B_11 H -0.145377 0.653898 0.870254 0.045 Uiso 1 1 calc R U . . .
H2C_11 H -0.082542 0.648665 0.794749 0.045 Uiso 1 1 calc R U . . .
C3_11 C 0.06502(13) 0.60563(13) 0.92539(7) 0.0257(3) Uani 1 1 d . . . . .
H3A_11 H 0.086970 0.691843 0.926118 0.039 Uiso 1 1 calc R U . . .
H3B_11 H 0.134948 0.548218 0.937797 0.039 Uiso 1 1 calc R U . . .
H3C_11 H -0.013273 0.596346 0.956390 0.039 Uiso 1 1 calc R U . . .
C1_12 C 0.9754(14) 0.8812(12) 0.5825(5) 0.0580(18) Uani 0.5 1 d D . P A -1
H2A_12 H 0.920935 0.813764 0.595438 0.070 Uiso 0.5 1 calc R U P A -1
H2B_12 H 0.961284 0.943858 0.616980 0.070 Uiso 0.5 1 calc R U P A -1
H2C_12 H 1.065226 0.846873 0.575620 0.070 Uiso 0.5 1 calc R U P A -1
C2_12 C 0.9423(10) 0.9424(11) 0.5190(6) 0.0468(19) Uani 0.5 1 d D . P A -1
H3A_12 H 0.853134 0.981727 0.527198 0.056 Uiso 0.5 1 calc R U P A -1
H3B_12 H 0.947044 0.876797 0.485952 0.056 Uiso 0.5 1 calc R U P A -1
C3_12 C 1.0302(8) 1.0415(9) 0.4913(4) 0.0358(12) Uani 0.5 1 d D . P A -1
H4A_12 H 1.019777 1.110870 0.522751 0.043 Uiso 0.5 1 calc R U P A -1
H4B_12 H 1.120012 1.004184 0.486754 0.043 Uiso 0.5 1 calc R U P A -1
C4_12 C 1.0039(12) 1.0944(11) 0.4250(4) 0.0415(13) Uani 0.5 1 d D . P A -1
H5A_12 H 0.912058 1.124229 0.428528 0.050 Uiso 0.5 1 calc R U P A -1
H5B_12 H 1.022577 1.026575 0.392533 0.050 Uiso 0.5 1 calc R U P A -1
C5_12 C 1.0829(4) 1.2021(4) 0.4004(2) 0.0540(10) Uani 0.5 1 d D . P A -1
H6A_12 H 1.062479 1.231532 0.357714 0.065 Uiso 0.5 1 calc R U P A -1
H6B_12 H 1.174054 1.172967 0.396055 0.065 Uiso 0.5 1 calc R U P A -1
H6C_12 H 1.062973 1.270771 0.431588 0.065 Uiso 0.5 1 calc R U P A -1

loop_
_atom_site_aniso_label
_atom_site_aniso_U_11
_atom_site_aniso_U_22
_atom_site_aniso_U_33
_atom_site_aniso_U_23
_atom_site_aniso_U_13
_atom_site_aniso_U_12
B1_1 0.0129(6) 0.0179(6) 0.0173(6) 0.0000(5) -0.0017(5) 0.0007(5)
N1_1 0.0151(5) 0.0184(5) 0.0169(5) 0.0018(4) -0.0015(4) -0.0020(4)
P1_1 0.01644(15) 0.01469(15) 0.01566(15) 0.00089(11) -0.00179(11) -0.00214(11)
Al1_1 0.01711(18) 0.01470(18) 0.01777(18) 0.00022(13) -0.00196(13) -0.00227(13)
C1_2 0.0216(6) 0.0171(6) 0.0177(6) -0.0005(5) -0.0023(5) -0.0023(5)
C2_2 0.0278(7) 0.0173(6) 0.0218(6) -0.0010(5) -0.0009(5) -0.0036(5)
C3_2 0.0391(8) 0.0214(6) 0.0184(6) -0.0010(5) -0.0002(6) -0.0038(6)
C4_2 0.0243(7) 0.0256(7) 0.0266(7) -0.0008(5) -0.0093(5) -0.0044(5)
C1_3 0.0191(6) 0.0189(6) 0.0176(6) 0.0026(5) -0.0011(5) -0.0047(5)
C2_3 0.0201(6) 0.0292(7) 0.0239(6) 0.0018(5) 0.0014(5) -0.0012(5)
C3_3 0.0239(6) 0.0210(6) 0.0203(6) 0.0023(5) -0.0041(5) -0.0029(5)
C4_3 0.0255(7) 0.0266(7) 0.0229(6) 0.0018(5) -0.0011(5) -0.0115(5)
C1_4 0.0201(6) 0.0153(6) 0.0208(6) -0.0016(5) -0.0020(5) -0.0017(5)
C2_4 0.0197(6) 0.0164(6) 0.0217(6) -0.0011(5) -0.0030(5) -0.0002(5)
C3_4 0.0168(6) 0.0163(6) 0.0282(7) -0.0020(5) -0.0014(5) 0.0001(5)
C4_4 0.0209(6) 0.0151(6) 0.0246(6) -0.0006(5) 0.0020(5) 0.0006(5)
C5_4 0.0236(6) 0.0158(6) 0.0202(6) -0.0006(5) -0.0016(5) -0.0004(5)
C6_4 0.0250(7) 0.0195(6) 0.0244(6) -0.0004(5) -0.0038(5) -0.0059(5)
C7_4 0.0267(7) 0.0224(6) 0.0248(7) 0.0011(5) -0.0072(5) 0.0006(5)
C8_4 0.0198(7) 0.0282(7) 0.0435(8) -0.0014(6) -0.0061(6) -0.0051(5)
C9_4 0.0302(7) 0.0227(7) 0.0296(7) 0.0030(6) 0.0057(6) -0.0031(6)
C10_4 0.0331(8) 0.0317(7) 0.0214(7) -0.0004(6) -0.0053(6) -0.0039(6)
C1_5 0.0184(6) 0.0145(5) 0.0159(5) -0.0013(4) -0.0040(4) -0.0032(4)
C2_5 0.0204(6) 0.0171(6) 0.0157(6) -0.0013(5) -0.0032(5) -0.0040(5)
C3_5 0.0252(7) 0.0198(6) 0.0172(6) 0.0019(5) -0.0032(5) -0.0041(5)
C4_5 0.0260(7) 0.0205(6) 0.0224(6) 0.0029(5) -0.0074(5) 0.0003(5)
C5_5 0.0192(6) 0.0227(6) 0.0224(6) 0.0001(5) -0.0046(5) -0.0006(5)
C6_5 0.0190(6) 0.0171(6) 0.0177(6) -0.0023(5) -0.0040(5) -0.0035(5)
C1_6 0.0228(6) 0.0162(6) 0.0162(6) 0.0035(5) 0.0006(5) -0.0022(5)
C2_6 0.0221(6) 0.0183(6) 0.0203(6) 0.0038(5) -0.0005(5) -0.0014(5)
C3_6 0.0212(7) 0.0269(7) 0.0273(7) 0.0036(5) 0.0017(5) -0.0001(5)
C4_6 0.0289(7) 0.0277(7) 0.0273(7) 0.0011(6) 0.0085(6) 0.0024(6)
C5_6 0.0379(8) 0.0222(7) 0.0199(6) -0.0014(5) 0.0040(6) -0.0017(6)
C6_6 0.0304(7) 0.0182(6) 0.0174(6) 0.0022(5) 0.0000(5) -0.0034(5)
C1_7 0.0147(6) 0.0205(6) 0.0201(6) 0.0018(5) -0.0052(5) -0.0015(5)
C2_7 0.0159(6) 0.0204(6) 0.0232(6) 0.0003(5) -0.0066(5) -0.0015(5)
C3_7 0.0187(6) 0.0213(6) 0.0289(7) 0.0017(5) -0.0071(5) -0.0063(5)
C4_7 0.0152(6) 0.0280(7) 0.0274(7) 0.0045(5) -0.0016(5) -0.0048(5)
C5_7 0.0179(6) 0.0244(7) 0.0226(6) -0.0006(5) -0.0013(5) -0.0008(5)
C6_7 0.0160(6) 0.0196(6) 0.0217(6) 0.0001(5) -0.0043(5) -0.0012(5)
C1_8 0.0187(6) 0.0246(7) 0.0211(6) 0.0006(5) -0.0011(5) -0.0038(5)
C2_8 0.0408(8) 0.0245(7) 0.0278(7) -0.0017(6) 0.0006(6) -0.0065(6)
C3_8 0.0243(7) 0.0368(8) 0.0288(7) 0.0023(6) -0.0075(6) -0.0054(6)
C1_9 0.0359(8) 0.0274(7) 0.0188(6) -0.0026(5) -0.0035(5) -0.0070(6)
C2_9 0.0688(12) 0.0340(9) 0.0464(10) 0.0088(7) -0.0324(9) -0.0126(8)
C3_9 0.0589(11) 0.0290(8) 0.0423(9) 0.0021(7) -0.0157(8) -0.0148(7)
C1_10 0.0188(6) 0.0225(6) 0.0260(7) -0.0027(5) -0.0050(5) -0.0042(5)
C2_10 0.0402(8) 0.0301(7) 0.0280(7) -0.0039(6) -0.0135(6) -0.0043(6)
C3_10 0.0252(7) 0.0232(7) 0.0353(8) -0.0046(6) -0.0053(6) -0.0039(5)
C1_11 0.0204(6) 0.0198(6) 0.0236(6) -0.0011(5) -0.0010(5) -0.0024(5)
C2_11 0.0309(8) 0.0226(7) 0.0353(8) -0.0005(6) -0.0057(6) 0.0028(6)
C3_11 0.0245(7) 0.0264(7) 0.0255(7) -0.0048(5) 0.0000(5) -0.0039(5)
C1_12 0.062(6) 0.060(6) 0.056(4) -0.004(3) -0.020(4) -0.004(3)
C2_12 0.047(5) 0.050(3) 0.044(3) -0.007(2) -0.006(3) -0.013(3)
C3_12 0.025(3) 0.041(4) 0.044(4) -0.016(2) -0.013(3) 0.0002(19)
C4_12 0.043(3) 0.040(3) 0.044(3) -0.012(2) -0.007(2) -0.011(2)
C5_12 0.039(2) 0.041(2) 0.081(3) 0.005(2) -0.0090(19) -0.0045(17)

loop_
_atom_type_symbol
_atom_type_description
_atom_type_scat_dispersion_real
_atom_type_scat_dispersion_imag
_atom_type_scat_source
C C 0.0181 0.0091 'International Tables Vol C Tables 4.2.6.8 and 6.1.1.4'
H H 0.0000 0.0000 'International Tables Vol C Tables 4.2.6.8 and 6.1.1.4'
B B 0.0090 0.0039 'International Tables Vol C Tables 4.2.6.8 and 6.1.1.4'
N N 0.0311 0.0180 'International Tables Vol C Tables 4.2.6.8 and 6.1.1.4'
Al Al 0.2130 0.2455 'International Tables Vol C Tables 4.2.6.8 and 6.1.1.4'
P P 0.2955 0.4335 'International Tables Vol C Tables 4.2.6.8 and 6.1.1.4'

loop_
_exptl_crystal_face_index_h
_exptl_crystal_face_index_k
_exptl_crystal_face_index_l
_exptl_crystal_face_perp_dist
1 6 8 0.0710
7 -1 0 0.0407
0 -6 -8 0.1019
2 0 13 0.0357
3 -6 3 0.1044
0 5 10 0.0603
-1 1 13 0.0299
1 -1 -13 0.0364
0 -7 3 0.1354
-6 0 5 0.0509
-1 2 -13 0.0336
-6 0 -7 0.0440
3 -6 -5 0.0887
5 -5 0 0.0739
6 -2 6 0.0469
4 4 10 0.0700
-4 5 2 0.0726
-2 6 -6 0.0746

loop_
_geom_angle_atom_site_label_1
_geom_angle_atom_site_label_2
_geom_angle_atom_site_label_3
_geom_angle
_geom_angle_site_symmetry_1
_geom_angle_site_symmetry_3
_geom_angle_publ_flag
N1_1 B1_1 C1_2 133.88(11) . . ?
N1_1 B1_1 P1_1 108.45(9) . . ?
C1_2 B1_1 P1_1 114.27(9) . . ?
N1_1 B1_1 Al1_1 48.20(6) . . ?
C1_2 B1_1 Al1_1 153.77(9) . . ?
P1_1 B1_1 Al1_1 61.47(4) . . ?
B1_1 N1_1 C1_3 128.60(10) . . ?
B1_1 N1_1 Al1_1 97.29(8) . . ?
C1_3 N1_1 Al1_1 132.97(8) . . ?
C1_5 P1_1 B1_1 112.73(5) . . ?
C1_5 P1_1 Al1_1 126.34(4) . . ?
B1_1 P1_1 Al1_1 69.65(4) . . ?
N1_1 Al1_1 C1_4 122.68(5) . . ?
N1_1 Al1_1 C2_4 108.84(5) . . ?
C1_4 Al1_1 C2_4 36.94(4) . . ?
N1_1 Al1_1 C5_4 157.83(5) . . ?
C1_4 Al1_1 C5_4 37.02(4) . . ?
C2_4 Al1_1 C5_4 60.88(5) . . ?
N1_1 Al1_1 C3_4 124.78(5) . . ?
C1_4 Al1_1 C3_4 61.25(5) . . ?
C2_4 Al1_1 C3_4 36.52(4) . . ?
C5_4 Al1_1 C3_4 60.10(5) . . ?
N1_1 Al1_1 P1_1 82.63(3) . . ?
C1_4 Al1_1 P1_1 154.65(4) . . ?
C2_4 Al1_1 P1_1 139.60(4) . . ?
C5_4 Al1_1 P1_1 118.28(4) . . ?
C3_4 Al1_1 P1_1 104.80(4) . . ?
N1_1 Al1_1 C4_4 159.09(5) . . ?
C1_4 Al1_1 C4_4 60.39(4) . . ?
C2_4 Al1_1 C4_4 59.86(4) . . ?
C5_4 Al1_1 C4_4 35.44(5) . . ?
C3_4 Al1_1 C4_4 35.51(5) . . ?
P1_1 Al1_1 C4_4 95.63(3) . . ?
N1_1 Al1_1 B1_1 34.51(4) . . ?
C1_4 Al1_1 B1_1 155.61(5) . . ?
C2_4 Al1_1 B1_1 127.30(5) . . ?
C5_4 Al1_1 B1_1 167.15(5) . . ?
C3_4 Al1_1 B1_1 119.18(5) . . ?
P1_1 Al1_1 B1_1 48.87(3) . . ?
C4_4 Al1_1 B1_1 136.04(5) . . ?
C2_2 C1_2 C3_2 106.28(10) . . ?
C2_2 C1_2 C4_2 106.84(10) . . ?
C3_2 C1_2 C4_2 107.04(11) . . ?
C2_2 C1_2 B1_1 110.21(10) . . ?
C3_2 C1_2 B1_1 122.13(11) . . ?
C4_2 C1_2 B1_1 103.42(10) . . ?
C1_2 C2_2 H2A_2 109.5 . . ?
C1_2 C2_2 H2B_2 109.5 . . ?
H2A_2 C2_2 H2B_2 109.5 . . ?
C1_2 C2_2 H2C_2 109.5 . . ?
H2A_2 C2_2 H2C_2 109.5 . . ?
H2B_2 C2_2 H2C_2 109.5 . . ?
C1_2 C3_2 H3A_2 109.5 . . ?
C1_2 C3_2 H3B_2 109.5 . . ?
H3A_2 C3_2 H3B_2 109.5 . . ?
C1_2 C3_2 H3C_2 109.5 . . ?
H3A_2 C3_2 H3C_2 109.5 . . ?
H3B_2 C3_2 H3C_2 109.5 . . ?
C1_2 C4_2 H4A_2 109.5 . . ?
C1_2 C4_2 H4B_2 109.5 . . ?
H4A_2 C4_2 H4B_2 109.5 . . ?
C1_2 C4_2 H4C_2 109.5 . . ?
H4A_2 C4_2 H4C_2 109.5 . . ?
H4B_2 C4_2 H4C_2 109.5 . . ?
N1_1 C1_3 C4_3 109.11(10) . . ?
N1_1 C1_3 C3_3 111.68(10) . . ?
C4_3 C1_3 C3_3 108.15(10) . . ?
N1_1 C1_3 C2_3 110.24(10) . . ?
C4_3 C1_3 C2_3 106.65(10) . . ?
C3_3 C1_3 C2_3 110.84(11) . . ?
C1_3 C2_3 H2A_3 109.5 . . ?
C1_3 C2_3 H2B_3 109.5 . . ?
H2A_3 C2_3 H2B_3 109.5 . . ?
C1_3 C2_3 H2C_3 109.5 . . ?
H2A_3 C2_3 H2C_3 109.5 . . ?
H2B_3 C2_3 H2C_3 109.5 . . ?
C1_3 C3_3 H3A_3 109.5 . . ?
C1_3 C3_3 H3B_3 109.5 . . ?
H3A_3 C3_3 H3B_3 109.5 . . ?
C1_3 C3_3 H3C_3 109.5 . . ?
H3A_3 C3_3 H3C_3 109.5 . . ?
H3B_3 C3_3 H3C_3 109.5 . . ?
C1_3 C4_3 H4A_3 109.5 . . ?
C1_3 C4_3 H4B_3 109.5 . . ?
H4A_3 C4_3 H4B_3 109.5 . . ?
C1_3 C4_3 H4C_3 109.5 . . ?
H4A_3 C4_3 H4C_3 109.5 . . ?
H4B_3 C4_3 H4C_3 109.5 . . ?
C2_4 C1_4 C5_4 107.37(11) . . ?
C2_4 C1_4 C6_4 126.64(11) . . ?
C5_4 C1_4 C6_4 124.35(11) . . ?
C2_4 C1_4 Al1_1 72.63(7) . . ?
C5_4 C1_4 Al1_1 73.50(7) . . ?
C6_4 C1_4 Al1_1 130.82(9) . . ?
C1_4 C2_4 C3_4 107.82(11) . . ?
C1_4 C2_4 C7_4 126.73(11) . . ?
C3_4 C2_4 C7_4 124.21(12) . . ?
C1_4 C2_4 Al1_1 70.43(7) . . ?
C3_4 C2_4 Al1_1 72.70(7) . . ?
C7_4 C2_4 Al1_1 132.40(9) . . ?
C4_4 C3_4 C2_4 108.30(11) . . ?
C4_4 C3_4 C8_4 125.67(12) . . ?
C2_4 C3_4 C8_4 125.93(12) . . ?
C4_4 C3_4 Al1_1 74.73(7) . . ?
C2_4 C3_4 Al1_1 70.78(7) . . ?
C8_4 C3_4 Al1_1 123.20(9) . . ?
C5_4 C4_4 C3_4 108.11(11) . . ?
C5_4 C4_4 C9_4 126.44(12) . . ?
C3_4 C4_4 C9_4 125.42(12) . . ?
C5_4 C4_4 Al1_1 69.76(7) . . ?
C3_4 C4_4 Al1_1 69.76(7) . . ?
C9_4 C4_4 Al1_1 124.46(9) . . ?
C4_4 C5_4 C1_4 108.25(11) . . ?
C4_4 C5_4 C10_4 126.53(12) . . ?
C1_4 C5_4 C10_4 124.59(12) . . ?
C4_4 C5_4 Al1_1 74.81(7) . . ?
C1_4 C5_4 Al1_1 69.49(7) . . ?
C10_4 C5_4 Al1_1 128.49(9) . . ?
C1_4 C6_4 H6A_4 109.5 . . ?
C1_4 C6_4 H6B_4 109.5 . . ?
H6A_4 C6_4 H6B_4 109.5 . . ?
C1_4 C6_4 H6C_4 109.5 . . ?
H6A_4 C6_4 H6C_4 109.5 . . ?
H6B_4 C6_4 H6C_4 109.5 . . ?
C2_4 C7_4 H7A_4 109.5 . . ?
C2_4 C7_4 H7B_4 109.5 . . ?
H7A_4 C7_4 H7B_4 109.5 . . ?
C2_4 C7_4 H7C_4 109.5 . . ?
H7A_4 C7_4 H7C_4 109.5 . . ?
H7B_4 C7_4 H7C_4 109.5 . . ?
C3_4 C8_4 H8A_4 109.5 . . ?
C3_4 C8_4 H8B_4 109.5 . . ?
H8A_4 C8_4 H8B_4 109.5 . . ?
C3_4 C8_4 H8C_4 109.5 . . ?
H8A_4 C8_4 H8C_4 109.5 . . ?
H8B_4 C8_4 H8C_4 109.5 . . ?
C4_4 C9_4 H9A_4 109.5 . . ?
C4_4 C9_4 H9B_4 109.5 . . ?
H9A_4 C9_4 H9B_4 109.5 . . ?
C4_4 C9_4 H9C_4 109.5 . . ?
H9A_4 C9_4 H9C_4 109.5 . . ?
H9B_4 C9_4 H9C_4 109.5 . . ?
C5_4 C10_4 H10A_4 109.5 . . ?
C5_4 C10_4 H10B_4 109.5 . . ?
H10A_4 C10_4 H10B_4 109.5 . . ?
C5_4 C10_4 H10C_4 109.5 . . ?
H10A_4 C10_4 H10C_4 109.5 . . ?
H10B_4 C10_4 H10C_4 109.5 . . ?
C6_5 C1_5 C2_5 116.68(11) . . ?
C6_5 C1_5 P1_1 129.51(9) . . ?
C2_5 C1_5 P1_1 113.54(9) . . ?
C3_5 C2_5 C1_5 120.95(11) . . ?
C3_5 C2_5 C1_6 113.68(11) . . ?
C1_5 C2_5 C1_6 125.05(11) . . ?
C4_5 C3_5 C2_5 121.43(12) . . ?
C4_5 C3_5 H3_5 119.3 . . ?
C2_5 C3_5 H3_5 119.3 . . ?
C5_5 C4_5 C3_5 118.26(12) . . ?
C5_5 C4_5 H4_5 120.9 . . ?
C3_5 C4_5 H4_5 120.9 . . ?
C4_5 C5_5 C6_5 122.59(12) . . ?
C4_5 C5_5 H5_5 118.7 . . ?
C6_5 C5_5 H5_5 118.7 . . ?
C5_5 C6_5 C1_5 119.73(11) . . ?
C5_5 C6_5 C1_7 112.52(11) . . ?
C1_5 C6_5 C1_7 127.66(11) . . ?
C2_6 C1_6 C6_6 120.03(12) . . ?
C2_6 C1_6 C2_5 122.57(11) . . ?
C6_6 C1_6 C2_5 116.90(11) . . ?
C3_6 C2_6 C1_6 119.10(12) . . ?
C3_6 C2_6 C1_8 119.26(12) . . ?
C1_6 C2_6 C1_8 121.56(11) . . ?
C4_6 C3_6 C2_6 121.06(13) . . ?
C4_6 C3_6 H3_6 119.5 . . ?
C2_6 C3_6 H3_6 119.5 . . ?
C5_6 C4_6 C3_6 119.75(13) . . ?
C5_6 C4_6 H4_6 120.1 . . ?
C3_6 C4_6 H4_6 120.1 . . ?
C4_6 C5_6 C6_6 121.34(13) . . ?
C4_6 C5_6 H5_6 119.3 . . ?
C6_6 C5_6 H5_6 119.3 . . ?
C5_6 C6_6 C1_6 118.67(13) . . ?
C5_6 C6_6 C1_9 119.07(12) . . ?
C1_6 C6_6 C1_9 122.24(12) . . ?
C6_7 C1_7 C2_7 119.24(11) . . ?
C6_7 C1_7 C6_5 119.99(11) . . ?
C2_7 C1_7 C6_5 119.61(11) . . ?
C3_7 C2_7 C1_7 119.20(12) . . ?
C3_7 C2_7 C1_10 119.41(11) . . ?
C1_7 C2_7 C1_10 121.07(11) . . ?
C4_7 C3_7 C2_7 121.34(12) . . ?
C4_7 C3_7 H3_7 119.3 . . ?
C2_7 C3_7 H3_7 119.3 . . ?
C5_7 C4_7 C3_7 119.68(12) . . ?
C5_7 C4_7 H4_7 120.2 . . ?
C3_7 C4_7 H4_7 120.2 . . ?
C4_7 C5_7 C6_7 121.35(12) . . ?
C4_7 C5_7 H5_7 119.3 . . ?
C6_7 C5_7 H5_7 119.3 . . ?
C5_7 C6_7 C1_7 119.08(12) . . ?
C5_7 C6_7 C1_11 116.91(11) . . ?
C1_7 C6_7 C1_11 123.87(11) . . ?
C2_6 C1_8 C3_8 112.37(11) . . ?
C2_6 C1_8 C2_8 110.79(11) . . ?
C3_8 C1_8 C2_8 110.63(12) . . ?
C2_6 C1_8 H1_8 107.6 . . ?
C3_8 C1_8 H1_8 107.6 . . ?
C2_8 C1_8 H1_8 107.6 . . ?
C1_8 C2_8 H2A_8 109.5 . . ?
C1_8 C2_8 H2B_8 109.5 . . ?
H2A_8 C2_8 H2B_8 109.5 . . ?
C1_8 C2_8 H2C_8 109.5 . . ?
H2A_8 C2_8 H2C_8 109.5 . . ?
H2B_8 C2_8 H2C_8 109.5 . . ?
C1_8 C3_8 H3A_8 109.5 . . ?
C1_8 C3_8 H3B_8 109.5 . . ?
H3A_8 C3_8 H3B_8 109.5 . . ?
C1_8 C3_8 H3C_8 109.5 . . ?
H3A_8 C3_8 H3C_8 109.5 . . ?
H3B_8 C3_8 H3C_8 109.5 . . ?
C2_9 C1_9 C6_6 111.43(12) . . ?
C2_9 C1_9 C3_9 108.41(12) . . ?
C6_6 C1_9 C3_9 112.50(13) . . ?
C2_9 C1_9 H1_9 108.1 . . ?
C6_6 C1_9 H1_9 108.1 . . ?
C3_9 C1_9 H1_9 108.1 . . ?
C1_9 C2_9 H2A_9 109.5 . . ?
C1_9 C2_9 H2B_9 109.5 . . ?
H2A_9 C2_9 H2B_9 109.5 . . ?
C1_9 C2_9 H2C_9 109.5 . . ?
H2A_9 C2_9 H2C_9 109.5 . . ?
H2B_9 C2_9 H2C_9 109.5 . . ?
C1_9 C3_9 H3A_9 109.5 . . ?
C1_9 C3_9 H3B_9 109.5 . . ?
H3A_9 C3_9 H3B_9 109.5 . . ?
C1_9 C3_9 H3C_9 109.5 . . ?
H3A_9 C3_9 H3C_9 109.5 . . ?
H3B_9 C3_9 H3C_9 109.5 . . ?
C2_7 C1_10 C3_10 113.53(11) . . ?
C2_7 C1_10 C2_10 110.63(11) . . ?
C3_10 C1_10 C2_10 109.18(11) . . ?
C2_7 C1_10 H1_10 107.8 . . ?
C3_10 C1_10 H1_10 107.8 . . ?
C2_10 C1_10 H1_10 107.8 . . ?
C1_10 C2_10 H2A_10 109.5 . . ?
C1_10 C2_10 H2B_10 109.5 . . ?
H2A_10 C2_10 H2B_10 109.5 . . ?
C1_10 C2_10 H2C_10 109.5 . . ?
H2A_10 C2_10 H2C_10 109.5 . . ?
H2B_10 C2_10 H2C_10 109.5 . . ?
C1_10 C3_10 H3A_10 109.5 . . ?
C1_10 C3_10 H3B_10 109.5 . . ?
H3A_10 C3_10 H3B_10 109.5 . . ?
C1_10 C3_10 H3C_10 109.5 . . ?
H3A_10 C3_10 H3C_10 109.5 . . ?
H3B_10 C3_10 H3C_10 109.5 . . ?
C6_7 C1_11 C3_11 113.20(11) . . ?
C6_7 C1_11 C2_11 111.11(11) . . ?
C3_11 C1_11 C2_11 108.02(11) . . ?
C6_7 C1_11 H1_11 108.1 . . ?
C3_11 C1_11 H1_11 108.1 . . ?
C2_11 C1_11 H1_11 108.1 . . ?
C1_11 C2_11 H2A_11 109.5 . . ?
C1_11 C2_11 H2B_11 109.5 . . ?
H2A_11 C2_11 H2B_11 109.5 . . ?
C1_11 C2_11 H2C_11 109.5 . . ?
H2A_11 C2_11 H2C_11 109.5 . . ?
H2B_11 C2_11 H2C_11 109.5 . . ?
C1_11 C3_11 H3A_11 109.5 . . ?
C1_11 C3_11 H3B_11 109.5 . . ?
H3A_11 C3_11 H3B_11 109.5 . . ?
C1_11 C3_11 H3C_11 109.5 . . ?
H3A_11 C3_11 H3C_11 109.5 . . ?
H3B_11 C3_11 H3C_11 109.5 . . ?
C2_12 C1_12 H2A_12 109.5 . . ?
C2_12 C1_12 H2B_12 109.5 . . ?
H2A_12 C1_12 H2B_12 109.5 . . ?
C2_12 C1_12 H2C_12 109.5 . . ?
H2A_12 C1_12 H2C_12 109.5 . . ?
H2B_12 C1_12 H2C_12 109.5 . . ?
C1_12 C2_12 C3_12 113.5(2) . . ?
C1_12 C2_12 H3A_12 108.9 . . ?
C3_12 C2_12 H3A_12 108.9 . . ?
C1_12 C2_12 H3B_12 108.9 . . ?
C3_12 C2_12 H3B_12 108.9 . . ?
H3A_12 C2_12 H3B_12 107.7 . . ?
C4_12 C3_12 C2_12 113.2(2) . . ?
C4_12 C3_12 H4A_12 108.9 . . ?
C2_12 C3_12 H4A_12 108.9 . . ?
C4_12 C3_12 H4B_12 108.9 . . ?
C2_12 C3_12 H4B_12 108.9 . . ?
H4A_12 C3_12 H4B_12 107.7 . . ?
C3_12 C4_12 C5_12 113.2(2) . . ?
C3_12 C4_12 H5A_12 108.9 . . ?
C5_12 C4_12 H5A_12 108.9 . . ?
C3_12 C4_12 H5B_12 108.9 . . ?
C5_12 C4_12 H5B_12 108.9 . . ?
H5A_12 C4_12 H5B_12 107.7 . . ?
C4_12 C5_12 H6A_12 109.5 . . ?
C4_12 C5_12 H6B_12 109.5 . . ?
H6A_12 C5_12 H6B_12 109.5 . . ?
C4_12 C5_12 H6C_12 109.5 . . ?
H6A_12 C5_12 H6C_12 109.5 . . ?
H6B_12 C5_12 H6C_12 109.5 . . ?

loop_
_geom_bond_atom_site_label_1
_geom_bond_atom_site_label_2
_geom_bond_distance
_geom_bond_site_symmetry_2
_geom_bond_publ_flag
B1_1 N1_1 1.4252(17) . ?
B1_1 C1_2 1.6298(18) . ?
B1_1 P1_1 2.0046(14) . ?
B1_1 Al1_1 2.4951(14) . ?
N1_1 C1_3 1.4918(15) . ?
N1_1 Al1_1 1.8752(11) . ?
P1_1 C1_5 1.8706(12) . ?
P1_1 Al1_1 2.3381(4) . ?
Al1_1 C1_4 2.2360(12) . ?
Al1_1 C2_4 2.2647(13) . ?
Al1_1 C5_4 2.2890(13) . ?
Al1_1 C3_4 2.2898(13) . ?
Al1_1 C4_4 2.3544(13) . ?
C1_2 C2_2 1.5387(17) . ?
C1_2 C3_2 1.5403(17) . ?
C1_2 C4_2 1.5516(18) . ?
C2_2 H2A_2 0.9800 . ?
C2_2 H2B_2 0.9800 . ?
C2_2 H2C_2 0.9800 . ?
C3_2 H3A_2 0.9800 . ?
C3_2 H3B_2 0.9800 . ?
C3_2 H3C_2 0.9800 . ?
C4_2 H4A_2 0.9800 . ?
C4_2 H4B_2 0.9800 . ?
C4_2 H4C_2 0.9800 . ?
C1_3 C4_3 1.5277(17) . ?
C1_3 C3_3 1.5295(17) . ?
C1_3 C2_3 1.5317(18) . ?
C2_3 H2A_3 0.9800 . ?
C2_3 H2B_3 0.9800 . ?
C2_3 H2C_3 0.9800 . ?
C3_3 H3A_3 0.9800 . ?
C3_3 H3B_3 0.9800 . ?
C3_3 H3C_3 0.9800 . ?
C4_3 H4A_3 0.9800 . ?
C4_3 H4B_3 0.9800 . ?
C4_3 H4C_3 0.9800 . ?
C1_4 C2_4 1.4261(17) . ?
C1_4 C5_4 1.4373(17) . ?
C1_4 C6_4 1.5025(17) . ?
C2_4 C3_4 1.4274(18) . ?
C2_4 C7_4 1.4998(17) . ?
C3_4 C4_4 1.4176(18) . ?
C3_4 C8_4 1.5020(18) . ?
C4_4 C5_4 1.4145(18) . ?
C4_4 C9_4 1.4945(18) . ?
C5_4 C10_4 1.5005(18) . ?
C6_4 H6A_4 0.9800 . ?
C6_4 H6B_4 0.9800 . ?
C6_4 H6C_4 0.9800 . ?
C7_4 H7A_4 0.9800 . ?
C7_4 H7B_4 0.9800 . ?
C7_4 H7C_4 0.9800 . ?
C8_4 H8A_4 0.9800 . ?
C8_4 H8B_4 0.9800 . ?
C8_4 H8C_4 0.9800 . ?
C9_4 H9A_4 0.9800 . ?
C9_4 H9B_4 0.9800 . ?
C9_4 H9C_4 0.9800 . ?
C10_4 H10A_4 0.9800 . ?
C10_4 H10B_4 0.9800 . ?
C10_4 H10C_4 0.9800 . ?
C1_5 C6_5 1.4222(17) . ?
C1_5 C2_5 1.4322(16) . ?
C2_5 C3_5 1.3956(17) . ?
C2_5 C1_6 1.5073(17) . ?
C3_5 C4_5 1.3820(19) . ?
C3_5 H3_5 0.9500 . ?
C4_5 C5_5 1.3797(18) . ?
C4_5 H4_5 0.9500 . ?
C5_5 C6_5 1.4055(17) . ?
C5_5 H5_5 0.9500 . ?
C6_5 C1_7 1.5100(17) . ?
C1_6 C2_6 1.4062(18) . ?
C1_6 C6_6 1.4174(18) . ?
C2_6 C3_6 1.3964(18) . ?
C2_6 C1_8 1.5198(18) . ?
C3_6 C4_6 1.384(2) . ?
C3_6 H3_6 0.9500 . ?
C4_6 C5_6 1.382(2) . ?
C4_6 H4_6 0.9500 . ?
C5_6 C6_6 1.3950(19) . ?
C5_6 H5_6 0.9500 . ?
C6_6 C1_9 1.5247(19) . ?
C1_7 C6_7 1.4171(18) . ?
C1_7 C2_7 1.4198(17) . ?
C2_7 C3_7 1.3930(18) . ?
C2_7 C1_10 1.5209(18) . ?
C3_7 C4_7 1.3840(19) . ?
C3_7 H3_7 0.9500 . ?
C4_7 C5_7 1.3797(19) . ?
C4_7 H4_7 0.9500 . ?
C5_7 C6_7 1.3990(18) . ?
C5_7 H5_7 0.9500 . ?
C6_7 C1_11 1.5304(17) . ?
C1_8 C3_8 1.5292(18) . ?
C1_8 C2_8 1.5331(19) . ?
C1_8 H1_8 1.0000 . ?
C2_8 H2A_8 0.9800 . ?
C2_8 H2B_8 0.9800 . ?
C2_8 H2C_8 0.9800 . ?
C3_8 H3A_8 0.9800 . ?
C3_8 H3B_8 0.9800 . ?
C3_8 H3C_8 0.9800 . ?
C1_9 C2_9 1.522(2) . ?
C1_9 C3_9 1.531(2) . ?
C1_9 H1_9 1.0000 . ?
C2_9 H2A_9 0.9800 . ?
C2_9 H2B_9 0.9800 . ?
C2_9 H2C_9 0.9800 . ?
C3_9 H3A_9 0.9800 . ?
C3_9 H3B_9 0.9800 . ?
C3_9 H3C_9 0.9800 . ?
C1_10 C3_10 1.5322(18) . ?
C1_10 C2_10 1.5341(19) . ?
C1_10 H1_10 1.0000 . ?
C2_10 H2A_10 0.9800 . ?
C2_10 H2B_10 0.9800 . ?
C2_10 H2C_10 0.9800 . ?
C3_10 H3A_10 0.9800 . ?
C3_10 H3B_10 0.9800 . ?
C3_10 H3C_10 0.9800 . ?
C1_11 C3_11 1.5319(18) . ?
C1_11 C2_11 1.5413(18) . ?
C1_11 H1_11 1.0000 . ?
C2_11 H2A_11 0.9800 . ?
C2_11 H2B_11 0.9800 . ?
C2_11 H2C_11 0.9800 . ?
C3_11 H3A_11 0.9800 . ?
C3_11 H3B_11 0.9800 . ?
C3_11 H3C_11 0.9800 . ?
C1_12 C2_12 1.528(2) . ?
C1_12 H2A_12 0.9800 . ?
C1_12 H2B_12 0.9800 . ?
C1_12 H2C_12 0.9800 . ?
C2_12 C3_12 1.5295(19) . ?
C2_12 H3A_12 0.9900 . ?
C2_12 H3B_12 0.9900 . ?
C3_12 C4_12 1.528(2) . ?
C3_12 H4A_12 0.9900 . ?
C3_12 H4B_12 0.9900 . ?
C4_12 C5_12 1.529(2) . ?
C4_12 H5A_12 0.9900 . ?
C4_12 H5B_12 0.9900 . ?
C5_12 H6A_12 0.9800 . ?
C5_12 H6B_12 0.9800 . ?
C5_12 H6C_12 0.9800 . ?

loop_
_geom_torsion_atom_site_label_1
_geom_torsion_atom_site_label_2
_geom_torsion_atom_site_label_3
_geom_torsion_atom_site_label_4
_geom_torsion
_geom_torsion_site_symmetry_1
_geom_torsion_site_symmetry_2
_geom_torsion_site_symmetry_3
_geom_torsion_site_symmetry_4
_geom_torsion_publ_flag
C1_2 B1_1 N1_1 C1_3 24.9(2) . . . . ?
P1_1 B1_1 N1_1 C1_3 -177.88(9) . . . . ?
Al1_1 B1_1 N1_1 C1_3 168.95(14) . . . . ?
C1_2 B1_1 N1_1 Al1_1 -144.05(13) . . . . ?
P1_1 B1_1 N1_1 Al1_1 13.17(8) . . . . ?
B1_1 N1_1 Al1_1 C1_4 167.67(7) . . . . ?
C1_3 N1_1 Al1_1 C1_4 -0.52(13) . . . . ?
B1_1 N1_1 Al1_1 C2_4 129.33(7) . . . . ?
C1_3 N1_1 Al1_1 C2_4 -38.85(12) . . . . ?
B1_1 N1_1 Al1_1 C5_4 -172.33(12) . . . . ?
C1_3 N1_1 Al1_1 C5_4 19.5(2) . . . . ?
B1_1 N1_1 Al1_1 C3_4 92.16(8) . . . . ?
C1_3 N1_1 Al1_1 C3_4 -76.03(12) . . . . ?
B1_1 N1_1 Al1_1 P1_1 -10.77(7) . . . . ?
C1_3 N1_1 Al1_1 P1_1 -178.96(11) . . . . ?
B1_1 N1_1 Al1_1 C4_4 75.72(15) . . . . ?
C1_3 N1_1 Al1_1 C4_4 -92.47(16) . . . . ?
C1_3 N1_1 Al1_1 B1_1 -168.19(15) . . . . ?
N1_1 B1_1 C1_2 C2_2 -166.31(13) . . . . ?
P1_1 B1_1 C1_2 C2_2 37.45(13) . . . . ?
Al1_1 B1_1 C1_2 C2_2 111.77(19) . . . . ?
N1_1 B1_1 C1_2 C3_2 -40.6(2) . . . . ?
P1_1 B1_1 C1_2 C3_2 163.18(10) . . . . ?
Al1_1 B1_1 C1_2 C3_2 -122.50(19) . . . . ?
N1_1 B1_1 C1_2 C4_2 79.79(16) . . . . ?
P1_1 B1_1 C1_2 C4_2 -76.46(11) . . . . ?
Al1_1 B1_1 C1_2 C4_2 -2.1(2) . . . . ?
B1_1 N1_1 C1_3 C4_3 168.09(12) . . . . ?
Al1_1 N1_1 C1_3 C4_3 -26.98(15) . . . . ?
B1_1 N1_1 C1_3 C3_3 -72.41(15) . . . . ?
Al1_1 N1_1 C1_3 C3_3 92.53(13) . . . . ?
B1_1 N1_1 C1_3 C2_3 51.27(16) . . . . ?
Al1_1 N1_1 C1_3 C2_3 -143.79(10) . . . . ?
C5_4 C1_4 C2_4 C3_4 2.29(14) . . . . ?
C6_4 C1_4 C2_4 C3_4 168.09(12) . . . . ?
Al1_1 C1_4 C2_4 C3_4 -63.52(9) . . . . ?
C5_4 C1_4 C2_4 C7_4 -165.31(12) . . . . ?
C6_4 C1_4 C2_4 C7_4 0.5(2) . . . . ?
Al1_1 C1_4 C2_4 C7_4 128.88(13) . . . . ?
C5_4 C1_4 C2_4 Al1_1 65.81(8) . . . . ?
C6_4 C1_4 C2_4 Al1_1 -128.38(13) . . . . ?
C1_4 C2_4 C3_4 C4_4 -3.80(14) . . . . ?
C7_4 C2_4 C3_4 C4_4 164.19(12) . . . . ?
Al1_1 C2_4 C3_4 C4_4 -65.85(9) . . . . ?
C1_4 C2_4 C3_4 C8_4 179.67(12) . . . . ?
C7_4 C2_4 C3_4 C8_4 -12.3(2) . . . . ?
Al1_1 C2_4 C3_4 C8_4 117.61(13) . . . . ?
C1_4 C2_4 C3_4 Al1_1 62.06(9) . . . . ?
C7_4 C2_4 C3_4 Al1_1 -129.96(12) . . . . ?
C2_4 C3_4 C4_4 C5_4 3.84(14) . . . . ?
C8_4 C3_4 C4_4 C5_4 -179.61(12) . . . . ?
Al1_1 C3_4 C4_4 C5_4 -59.43(9) . . . . ?
C2_4 C3_4 C4_4 C9_4 -178.19(12) . . . . ?
C8_4 C3_4 C4_4 C9_4 -1.6(2) . . . . ?
Al1_1 C3_4 C4_4 C9_4 118.54(13) . . . . ?
C2_4 C3_4 C4_4 Al1_1 63.27(9) . . . . ?
C8_4 C3_4 C4_4 Al1_1 -120.18(13) . . . . ?
C3_4 C4_4 C5_4 C1_4 -2.41(14) . . . . ?
C9_4 C4_4 C5_4 C1_4 179.65(12) . . . . ?
Al1_1 C4_4 C5_4 C1_4 -61.84(8) . . . . ?
C3_4 C4_4 C5_4 C10_4 -173.60(12) . . . . ?
C9_4 C4_4 C5_4 C10_4 8.5(2) . . . . ?
Al1_1 C4_4 C5_4 C10_4 126.97(13) . . . . ?
C3_4 C4_4 C5_4 Al1_1 59.43(9) . . . . ?
C9_4 C4_4 C5_4 Al1_1 -118.51(13) . . . . ?
C2_4 C1_4 C5_4 C4_4 0.06(14) . . . . ?
C6_4 C1_4 C5_4 C4_4 -166.15(12) . . . . ?
Al1_1 C1_4 C5_4 C4_4 65.29(9) . . . . ?
C2_4 C1_4 C5_4 C10_4 171.46(12) . . . . ?
C6_4 C1_4 C5_4 C10_4 5.2(2) . . . . ?
Al1_1 C1_4 C5_4 C10_4 -123.31(13) . . . . ?
C2_4 C1_4 C5_4 Al1_1 -65.23(9) . . . . ?
C6_4 C1_4 C5_4 Al1_1 128.56(12) . . . . ?
B1_1 P1_1 C1_5 C6_5 -19.13(13) . . . . ?
Al1_1 P1_1 C1_5 C6_5 61.67(12) . . . . ?
B1_1 P1_1 C1_5 C2_5 154.53(9) . . . . ?
Al1_1 P1_1 C1_5 C2_5 -124.66(8) . . . . ?
C6_5 C1_5 C2_5 C3_5 6.14(17) . . . . ?
P1_1 C1_5 C2_5 C3_5 -168.39(9) . . . . ?
C6_5 C1_5 C2_5 C1_6 -166.91(11) . . . . ?
P1_1 C1_5 C2_5 C1_6 18.56(15) . . . . ?
C1_5 C2_5 C3_5 C4_5 -5.23(19) . . . . ?
C1_6 C2_5 C3_5 C4_5 168.56(12) . . . . ?
C2_5 C3_5 C4_5 C5_5 -0.01(19) . . . . ?
C3_5 C4_5 C5_5 C6_5 4.2(2) . . . . ?
C4_5 C5_5 C6_5 C1_5 -3.05(19) . . . . ?
C4_5 C5_5 C6_5 C1_7 -179.85(12) . . . . ?
C2_5 C1_5 C6_5 C5_5 -2.11(17) . . . . ?
P1_1 C1_5 C6_5 C5_5 171.38(9) . . . . ?
C2_5 C1_5 C6_5 C1_7 174.15(11) . . . . ?
P1_1 C1_5 C6_5 C1_7 -12.35(19) . . . . ?
C3_5 C2_5 C1_6 C2_6 99.23(14) . . . . ?
C1_5 C2_5 C1_6 C2_6 -87.28(15) . . . . ?
C3_5 C2_5 C1_6 C6_6 -72.74(14) . . . . ?
C1_5 C2_5 C1_6 C6_6 100.75(14) . . . . ?
C6_6 C1_6 C2_6 C3_6 -2.21(18) . . . . ?
C2_5 C1_6 C2_6 C3_6 -173.94(11) . . . . ?
C6_6 C1_6 C2_6 C1_8 174.41(11) . . . . ?
C2_5 C1_6 C2_6 C1_8 2.69(18) . . . . ?
C1_6 C2_6 C3_6 C4_6 0.77(19) . . . . ?
C1_8 C2_6 C3_6 C4_6 -175.93(12) . . . . ?
C2_6 C3_6 C4_6 C5_6 0.8(2) . . . . ?
C3_6 C4_6 C5_6 C6_6 -1.0(2) . . . . ?
C4_6 C5_6 C6_6 C1_6 -0.4(2) . . . . ?
C4_6 C5_6 C6_6 C1_9 178.16(13) . . . . ?
C2_6 C1_6 C6_6 C5_6 2.03(18) . . . . ?
C2_5 C1_6 C6_6 C5_6 174.21(11) . . . . ?
C2_6 C1_6 C6_6 C1_9 -176.48(11) . . . . ?
C2_5 C1_6 C6_6 C1_9 -4.30(17) . . . . ?
C5_5 C6_5 C1_7 C6_7 -60.09(15) . . . . ?
C1_5 C6_5 C1_7 C6_7 123.42(14) . . . . ?
C5_5 C6_5 C1_7 C2_7 107.50(13) . . . . ?
C1_5 C6_5 C1_7 C2_7 -68.99(17) . . . . ?
C6_7 C1_7 C2_7 C3_7 -3.46(18) . . . . ?
C6_5 C1_7 C2_7 C3_7 -171.15(11) . . . . ?
C6_7 C1_7 C2_7 C1_10 170.05(11) . . . . ?
C6_5 C1_7 C2_7 C1_10 2.37(17) . . . . ?
C1_7 C2_7 C3_7 C4_7 1.05(19) . . . . ?
C1_10 C2_7 C3_7 C4_7 -172.57(12) . . . . ?
C2_7 C3_7 C4_7 C5_7 1.0(2) . . . . ?
C3_7 C4_7 C5_7 C6_7 -0.6(2) . . . . ?
C4_7 C5_7 C6_7 C1_7 -1.83(19) . . . . ?
C4_7 C5_7 C6_7 C1_11 174.05(12) . . . . ?
C2_7 C1_7 C6_7 C5_7 3.84(18) . . . . ?
C6_5 C1_7 C6_7 C5_7 171.48(11) . . . . ?
C2_7 C1_7 C6_7 C1_11 -171.74(11) . . . . ?
C6_5 C1_7 C6_7 C1_11 -4.10(18) . . . . ?
C3_6 C2_6 C1_8 C3_8 -51.40(16) . . . . ?
C1_6 C2_6 C1_8 C3_8 131.97(12) . . . . ?
C3_6 C2_6 C1_8 C2_8 72.92(15) . . . . ?
C1_6 C2_6 C1_8 C2_8 -103.70(14) . . . . ?
C5_6 C6_6 C1_9 C2_9 -73.92(17) . . . . ?
C1_6 C6_6 C1_9 C2_9 104.58(15) . . . . ?
C5_6 C6_6 C1_9 C3_9 48.07(17) . . . . ?
C1_6 C6_6 C1_9 C3_9 -133.43(14) . . . . ?
C3_7 C2_7 C1_10 C3_10 -27.47(17) . . . . ?
C1_7 C2_7 C1_10 C3_10 159.03(11) . . . . ?
C3_7 C2_7 C1_10 C2_10 95.68(14) . . . . ?
C1_7 C2_7 C1_10 C2_10 -77.83(15) . . . . ?
C5_7 C6_7 C1_11 C3_11 54.53(15) . . . . ?
C1_7 C6_7 C1_11 C3_11 -129.81(13) . . . . ?
C5_7 C6_7 C1_11 C2_11 -67.22(15) . . . . ?
C1_7 C6_7 C1_11 C2_11 108.44(14) . . . . ?
C1_12 C2_12 C3_12 C4_12 175.1(18) . . . . ?
C2_12 C3_12 C4_12 C5_12 174.5(7) . . . . ?
